data_4119730
loop_
_publ_author_name
'Koichiro Mikami'
'Alexander T. Lonnecker'
'Tiffany P. Gustafson'
'Nathanael F. Zinnel'
'Pei-Jing Pai'
'David H. Russell'
'Karen L. Wooley'

_publ_section_title
;
 Polycarbonates Derived from Glucose via an Organocatalytic Approach
;
_journal_name_full 'Journal of the American Chemical Society'
_journal_page_first 6826
_journal_page_last 6829
_journal_paper_doi 10.1021/ja402319m
_journal_volume 135
_journal_year 2013
_chemical_absolute_configuration rm
_chemical_formula_sum 'C16 H22 O6'
_chemical_formula_weight 310.34
_chemical_name_systematic
; 
 ? 
;
_space_group_IT_number 4
_symmetry_cell_setting monoclinic
_symmetry_space_group_name_Hall 'P 2yb'
_symmetry_space_group_name_H-M 'P 1 21 1'
_atom_sites_solution_hydrogens geom
_atom_sites_solution_primary direct
_atom_sites_solution_secondary difmap
_audit_creation_method SHELXL-97
_cell_angle_alpha 90.00
_cell_angle_beta 97.703(2)
_cell_angle_gamma 90.00
_cell_formula_units_Z 2
_cell_length_a 4.8197(2)
_cell_length_b 13.0120(4)
_cell_length_c 12.4938(4)
_cell_measurement_reflns_used 9902
_cell_measurement_temperature 110(2)
_cell_measurement_theta_max 28.14
_cell_measurement_theta_min 2.27
_cell_volume 776.46(5)
_computing_cell_refinement 'Bruker APEXII'
_computing_data_collection 'Bruker APEXII'
_computing_data_reduction 'Bruker SAINT'
_computing_molecular_graphics 'Bruker SHELXTL'
_computing_publication_material 'Bruker SHELXTL'
_computing_structure_refinement 'SHELXL-97 (Sheldrick, 2008)'
_computing_structure_solution 'SHELXS-97 (Sheldrick, 2008)'
_diffrn_ambient_temperature 110(2)
_diffrn_measured_fraction_theta_full 1.000
_diffrn_measured_fraction_theta_max 1.000
_diffrn_measurement_device_type 'Bruker APEX-II CCD'
_diffrn_measurement_method '\f and \w scans'
_diffrn_radiation_monochromator graphite
_diffrn_radiation_source 'fine-focus sealed tube'
_diffrn_radiation_type MoK\a
_diffrn_radiation_wavelength 0.71073
_diffrn_reflns_av_R_equivalents 0.0291
_diffrn_reflns_av_sigmaI/netI 0.0161
_diffrn_reflns_limit_h_max 6
_diffrn_reflns_limit_h_min -6
_diffrn_reflns_limit_k_max 17
_diffrn_reflns_limit_k_min -17
_diffrn_reflns_limit_l_max 16
_diffrn_reflns_limit_l_min -16
_diffrn_reflns_number 33944
_diffrn_reflns_theta_full 28.25
_diffrn_reflns_theta_max 28.25
_diffrn_reflns_theta_min 1.64
_exptl_absorpt_coefficient_mu 0.101
_exptl_absorpt_correction_T_max 0.9801
_exptl_absorpt_correction_T_min 0.9703
_exptl_absorpt_correction_type multi-scan
_exptl_absorpt_process_details sadabs
_exptl_crystal_colour 'colorless '
_exptl_crystal_density_diffrn 1.327
_exptl_crystal_density_meas 0
_exptl_crystal_description 'plate     '
_exptl_crystal_F_000 332
_exptl_crystal_size_max 0.30
_exptl_crystal_size_mid 0.20
_exptl_crystal_size_min 0.20
_refine_diff_density_max 0.230
_refine_diff_density_min -0.165
_refine_diff_density_rms 0.032
_refine_ls_abs_structure_details 'Flack H D (1983), Acta Cryst. A39, 876-881'
_refine_ls_abs_structure_Flack 0.3(5)
_refine_ls_extinction_method none
_refine_ls_goodness_of_fit_ref 1.056
_refine_ls_hydrogen_treatment constr
_refine_ls_matrix_type full
_refine_ls_number_parameters 202
_refine_ls_number_reflns 3857
_refine_ls_number_restraints 1
_refine_ls_restrained_S_all 1.056
_refine_ls_R_factor_all 0.0332
_refine_ls_R_factor_gt 0.0303
_refine_ls_shift/su_max 0.000
_refine_ls_shift/su_mean 0.000
_refine_ls_structure_factor_coef Fsqd
_refine_ls_weighting_details 'calc w=1/[\s^2^(Fo^2^)+(0.0463P)^2^+0.0807P] where P=(Fo^2^+2Fc^2^)/3'
_refine_ls_weighting_scheme calc
_refine_ls_wR_factor_gt 0.0797
_refine_ls_wR_factor_ref 0.0817
_reflns_number_gt 3599
_reflns_number_total 3857
_reflns_threshold_expression >2sigma(I)
_cod_data_source_file ja402319m_si_003.cif
_cod_data_source_block kw4
_cod_database_code 4119730

loop_
_symmetry_equiv_pos_as_xyz
'x, y, z'
'-x, y+1/2, -z'

loop_
_atom_site_label
_atom_site_type_symbol
_atom_site_fract_x
_atom_site_fract_y
_atom_site_fract_z
_atom_site_U_iso_or_equiv
_atom_site_adp_type
_atom_site_occupancy
_atom_site_symmetry_multiplicity
_atom_site_calc_flag
_atom_site_refinement_flags
O1 O 0.04031(17) 0.74456(6) 0.72673(6) 0.02356(17) Uani 1 1 d .
O2 O -0.01929(19) 0.40227(7) 0.75233(7) 0.0290(2) Uani 1 1 d .
O3 O 0.06322(19) 0.75809(6) 0.91477(7) 0.02864(19) Uani 1 1 d .
O4 O -0.21454(18) 0.64563(7) 0.52811(7) 0.02687(19) Uani 1 1 d .
O5 O -0.31032(19) 0.43620(7) 0.54736(7) 0.0298(2) Uani 1 1 d .
O6 O -0.30271(18) 0.52131(6) 0.82899(7) 0.02793(19) Uani 1 1 d .
C1 C 0.5885(3) 1.06056(11) 0.80932(12) 0.0385(3) Uani 1 1 d .
H1 H 0.7165 1.1159 0.8078 0.046 Uiso 1 1 calc R
C2 C 0.4514(3) 1.02091(11) 0.71385(12) 0.0376(3) Uani 1 1 d .
H2 H 0.4853 1.0490 0.6466 0.045 Uiso 1 1 calc R
C3 C 0.2642(3) 0.94012(10) 0.71625(11) 0.0314(3) Uani 1 1 d .
H3 H 0.1681 0.9138 0.6506 0.038 Uiso 1 1 calc R
C4 C 0.2169(2) 0.89763(9) 0.81384(10) 0.0247(2) Uani 1 1 d .
C5 C 0.0106(3) 0.81097(9) 0.81490(9) 0.0241(2) Uani 1 1 d .
H5 H -0.1838 0.8395 0.8061 0.029 Uiso 1 1 calc R
C6 C -0.1607(2) 0.66312(9) 0.72275(9) 0.0218(2) Uani 1 1 d .
H6 H -0.3533 0.6931 0.7157 0.026 Uiso 1 1 calc R
C7 C -0.1375(2) 0.59356(9) 0.62718(9) 0.0215(2) Uani 1 1 d .
H7 H 0.0588 0.5676 0.6308 0.026 Uiso 1 1 calc R
C8 C -0.3357(2) 0.50363(9) 0.63406(10) 0.0242(2) Uani 1 1 d .
H8 H -0.5314 0.5310 0.6248 0.029 Uiso 1 1 calc R
C9 C -0.2820(3) 0.44978(9) 0.74399(10) 0.0264(2) Uani 1 1 d .
H9 H -0.4277 0.3955 0.7466 0.032 Uiso 1 1 calc R
C10 C 0.0402(3) 0.33961(12) 0.84619(12) 0.0391(3) Uani 1 1 d .
H10A H 0.0981 0.3832 0.9092 0.059 Uiso 1 1 calc R
H10B H 0.1913 0.2915 0.8364 0.059 Uiso 1 1 calc R
H10C H -0.1280 0.3010 0.8575 0.059 Uiso 1 1 calc R
C11 C -0.1332(3) 0.67631(10) 0.92039(10) 0.0286(3) Uani 1 1 d .
H11A H -0.3260 0.7040 0.9141 0.034 Uiso 1 1 calc R
H11B H -0.0926 0.6399 0.9903 0.034 Uiso 1 1 calc R
C12 C -0.1057(3) 0.60309(9) 0.82774(9) 0.0240(2) Uani 1 1 d .
H12 H 0.0883 0.5743 0.8359 0.029 Uiso 1 1 calc R
C13 C 0.0139(3) 0.66893(15) 0.47262(12) 0.0452(4) Uani 1 1 d .
H13A H 0.1465 0.7130 0.5179 0.068 Uiso 1 1 calc R
H13B H -0.0537 0.7049 0.4052 0.068 Uiso 1 1 calc R
H13C H 0.1077 0.6051 0.4562 0.068 Uiso 1 1 calc R
C14 C -0.5361(3) 0.36552(12) 0.52837(13) 0.0417(3) Uani 1 1 d .
H14A H -0.5166 0.3131 0.5852 0.063 Uiso 1 1 calc R
H14B H -0.5339 0.3325 0.4580 0.063 Uiso 1 1 calc R
H14C H -0.7135 0.4022 0.5289 0.063 Uiso 1 1 calc R
C15 C 0.3535(3) 0.93846(11) 0.90949(10) 0.0306(3) Uani 1 1 d .
H15 H 0.3195 0.9106 0.9768 0.037 Uiso 1 1 calc R
C16 C 0.5382(3) 1.01932(12) 0.90704(12) 0.0369(3) Uani 1 1 d .
H16 H 0.6312 1.0467 0.9727 0.044 Uiso 1 1 calc R

loop_
_atom_site_aniso_label
_atom_site_aniso_U_11
_atom_site_aniso_U_22
_atom_site_aniso_U_33
_atom_site_aniso_U_23
_atom_site_aniso_U_13
_atom_site_aniso_U_12
O1 0.0254(4) 0.0229(4) 0.0230(4) -0.0033(3) 0.0055(3) -0.0026(3)
O2 0.0322(5) 0.0252(4) 0.0307(4) 0.0049(3) 0.0080(4) 0.0051(4)
O3 0.0357(4) 0.0284(4) 0.0220(4) -0.0010(3) 0.0045(3) -0.0035(4)
O4 0.0275(4) 0.0297(4) 0.0233(4) 0.0020(3) 0.0031(3) 0.0035(3)
O5 0.0310(4) 0.0276(4) 0.0310(5) -0.0079(4) 0.0049(4) -0.0035(4)
O6 0.0313(4) 0.0258(4) 0.0289(4) -0.0026(3) 0.0124(3) -0.0039(4)
C1 0.0393(7) 0.0294(7) 0.0470(8) -0.0032(6) 0.0064(6) -0.0107(6)
C2 0.0422(7) 0.0344(7) 0.0359(7) 0.0043(6) 0.0043(6) -0.0080(6)
C3 0.0362(7) 0.0308(6) 0.0262(6) -0.0003(5) 0.0005(5) -0.0045(6)
C4 0.0239(5) 0.0222(5) 0.0283(6) -0.0028(4) 0.0047(4) 0.0013(5)
C5 0.0272(5) 0.0246(6) 0.0208(5) -0.0023(4) 0.0040(4) 0.0014(5)
C6 0.0214(5) 0.0215(5) 0.0230(5) -0.0012(4) 0.0042(4) 0.0001(4)
C7 0.0200(5) 0.0222(5) 0.0225(5) 0.0008(4) 0.0032(4) 0.0027(4)
C8 0.0214(5) 0.0251(6) 0.0263(6) -0.0033(5) 0.0040(4) -0.0003(5)
C9 0.0265(6) 0.0236(6) 0.0303(6) -0.0021(5) 0.0084(5) -0.0021(5)
C10 0.0471(8) 0.0318(6) 0.0387(7) 0.0119(6) 0.0065(6) 0.0032(6)
C11 0.0357(6) 0.0280(6) 0.0235(5) -0.0015(5) 0.0089(5) -0.0024(5)
C12 0.0254(5) 0.0240(5) 0.0234(5) -0.0001(4) 0.0060(4) -0.0008(4)
C13 0.0394(7) 0.0629(10) 0.0350(7) 0.0165(7) 0.0116(6) 0.0029(7)
C14 0.0400(8) 0.0340(7) 0.0506(9) -0.0121(6) 0.0041(6) -0.0100(6)
C15 0.0323(6) 0.0339(6) 0.0263(6) -0.0059(5) 0.0059(5) -0.0022(5)
C16 0.0370(7) 0.0388(7) 0.0343(7) -0.0121(6) 0.0021(5) -0.0077(6)

loop_
_atom_type_symbol
_atom_type_description
_atom_type_scat_dispersion_real
_atom_type_scat_dispersion_imag
_atom_type_scat_source
C C 0.0033 0.0016 'International Tables Vol C Tables 4.2.6.8 and 6.1.1.4'
H H 0.0000 0.0000 'International Tables Vol C Tables 4.2.6.8 and 6.1.1.4'
O O 0.0106 0.0060 'International Tables Vol C Tables 4.2.6.8 and 6.1.1.4'

loop_
_geom_angle_atom_site_label_1
_geom_angle_atom_site_label_2
_geom_angle_atom_site_label_3
_geom_angle
C5 O1 C6 109.78(8)
C9 O2 C10 113.20(10)
C5 O3 C11 111.24(9)
C13 O4 C7 113.70(10)
C8 O5 C14 112.78(10)
C9 O6 C12 111.43(9)
C2 C1 C16 119.74(13)
C2 C1 H1 120.1
C16 C1 H1 120.1
C1 C2 C3 120.02(13)
C1 C2 H2 120.0
C3 C2 H2 120.0
C4 C3 C2 120.36(12)
C4 C3 H3 119.8
C2 C3 H3 119.8
C3 C4 C15 119.30(12)
C3 C4 C5 119.59(11)
C15 C4 C5 121.07(11)
O3 C5 O1 111.22(9)
O3 C5 C4 109.32(9)
O1 C5 C4 108.25(9)
O3 C5 H5 109.3
O1 C5 H5 109.3
C4 C5 H5 109.3
O1 C6 C7 110.40(9)
O1 C6 C12 108.15(9)
C7 C6 C12 110.53(9)
O1 C6 H6 109.2
C7 C6 H6 109.2
C12 C6 H6 109.2
O4 C7 C6 111.39(9)
O4 C7 C8 108.94(9)
C6 C7 C8 107.58(9)
O4 C7 H7 109.6
C6 C7 H7 109.6
C8 C7 H7 109.6
O5 C8 C7 108.37(9)
O5 C8 C9 112.44(9)
C7 C8 C9 111.74(9)
O5 C8 H8 108.0
C7 C8 H8 108.0
C9 C8 H8 108.0
O2 C9 O6 112.70(10)
O2 C9 C8 108.13(9)
O6 C9 C8 110.41(9)
O2 C9 H9 108.5
O6 C9 H9 108.5
C8 C9 H9 108.5
O2 C10 H10A 109.5
O2 C10 H10B 109.5
H10A C10 H10B 109.5
O2 C10 H10C 109.5
H10A C10 H10C 109.5
H10B C10 H10C 109.5
O3 C11 C12 107.64(9)
O3 C11 H11A 110.2
C12 C11 H11A 110.2
O3 C11 H11B 110.2
C12 C11 H11B 110.2
H11A C11 H11B 108.5
O6 C12 C11 109.47(9)
O6 C12 C6 110.70(9)
C11 C12 C6 108.22(9)
O6 C12 H12 109.5
C11 C12 H12 109.5
C6 C12 H12 109.5
O4 C13 H13A 109.5
O4 C13 H13B 109.5
H13A C13 H13B 109.5
O4 C13 H13C 109.5
H13A C13 H13C 109.5
H13B C13 H13C 109.5
O5 C14 H14A 109.5
O5 C14 H14B 109.5
H14A C14 H14B 109.5
O5 C14 H14C 109.5
H14A C14 H14C 109.5
H14B C14 H14C 109.5
C16 C15 C4 120.28(12)
C16 C15 H15 119.9
C4 C15 H15 119.9
C15 C16 C1 120.28(13)
C15 C16 H16 119.9
C1 C16 H16 119.9

loop_
_geom_bond_atom_site_label_1
_geom_bond_atom_site_label_2
_geom_bond_distance
O1 C5 1.4223(13)
O1 C6 1.4322(14)
O2 C9 1.4002(15)
O2 C10 1.4254(15)
O3 C5 1.4178(13)
O3 C11 1.4322(15)
O4 C13 1.4106(17)
O4 C7 1.4163(13)
O5 C8 1.4120(14)
O5 C14 1.4202(16)
O6 C9 1.4256(14)
O6 C12 1.4276(14)
C1 C2 1.384(2)
C1 C16 1.384(2)
C1 H1 0.9500
C2 C3 1.3881(18)
C2 H2 0.9500
C3 C4 1.3852(18)
C3 H3 0.9500
C4 C15 1.3902(17)
C4 C5 1.5048(16)
C5 H5 1.0000
C6 C7 1.5143(15)
C6 C12 1.5192(15)
C6 H6 1.0000
C7 C8 1.5204(15)
C7 H7 1.0000
C8 C9 1.5327(17)
C8 H8 1.0000
C9 H9 1.0000
C10 H10A 0.9800
C10 H10B 0.9800
C10 H10C 0.9800
C11 C12 1.5187(16)
C11 H11A 0.9900
C11 H11B 0.9900
C12 H12 1.0000
C13 H13A 0.9800
C13 H13B 0.9800
C13 H13C 0.9800
C14 H14A 0.9800
C14 H14B 0.9800
C14 H14C 0.9800
C15 C16 1.3815(19)
C15 H15 0.9500
C16 H16 0.9500

loop_
_geom_torsion_atom_site_label_1
_geom_torsion_atom_site_label_2
_geom_torsion_atom_site_label_3
_geom_torsion_atom_site_label_4
_geom_torsion
C16 C1 C2 C3 0.0(2)
C1 C2 C3 C4 -1.0(2)
C2 C3 C4 C15 1.6(2)
C2 C3 C4 C5 179.23(12)
C11 O3 C5 O1 -61.95(12)
C11 O3 C5 C4 178.58(9)
C6 O1 C5 O3 62.09(11)
C6 O1 C5 C4 -177.79(9)
C3 C4 C5 O3 160.57(11)
C15 C4 C5 O3 -21.87(15)
C3 C4 C5 O1 39.27(15)
C15 C4 C5 O1 -143.17(11)
C5 O1 C6 C7 178.27(9)
C5 O1 C6 C12 -60.69(11)
C13 O4 C7 C6 107.58(12)
C13 O4 C7 C8 -133.90(12)
O1 C6 C7 O4 -66.08(11)
C12 C6 C7 O4 174.31(9)
O1 C6 C7 C8 174.59(8)
C12 C6 C7 C8 54.98(11)
C14 O5 C8 C7 -163.77(11)
C14 O5 C8 C9 72.21(13)
O4 C7 C8 O5 60.95(11)
C6 C7 C8 O5 -178.17(9)
O4 C7 C8 C9 -174.62(9)
C6 C7 C8 C9 -53.74(11)
C10 O2 C9 O6 64.51(13)
C10 O2 C9 C8 -173.16(10)
C12 O6 C9 O2 61.72(12)
C12 O6 C9 C8 -59.32(12)
O5 C8 C9 O2 54.77(12)
C7 C8 C9 O2 -67.35(12)
O5 C8 C9 O6 178.49(9)
C7 C8 C9 O6 56.36(12)
C5 O3 C11 C12 59.38(12)
C9 O6 C12 C11 -179.26(10)
C9 O6 C12 C6 61.53(12)
O3 C11 C12 O6 -178.78(9)
O3 C11 C12 C6 -58.05(12)
O1 C6 C12 O6 179.30(9)
C7 C6 C12 O6 -59.75(12)
O1 C6 C12 C11 59.34(11)
C7 C6 C12 C11 -179.71(9)
C3 C4 C15 C16 -1.2(2)
C5 C4 C15 C16 -178.75(12)
C4 C15 C16 C1 0.2(2)
C2 C1 C16 C15 0.4(2)
